data_7715131
loop_
_publ_author_name
'Caballo, Jorge'
'Calvo-Molina, Adri&#xe1;n'
'Claramonte, Sergio'
'Gre&#xf1;o, Maider'
'P&#xe9;rez-Redondo, Adri&#xe1;n'
'Y&#xe9;lamos, Carlos'

_publ_section_title
;
 Studies on the chemical reduction of polynuclear titanium(IV) nitrido
 complexes.
;
_journal_issue 10
_journal_name_full 'Dalton transactions (Cambridge, England : 2003)'
_journal_page_first 4844
_journal_page_last 4855
_journal_paper_doi 10.1039/d3dt04241c
_journal_volume 53
_journal_year 2024
_chemical_formula_moiety 'C50 H71 K N4 O6 Ti3'
_chemical_formula_sum 'C50 H71 K N4 O6 Ti3'
_chemical_formula_weight 1006.9
_chemical_properties_physical Air-sensitive,Moisture-sensitive,Oxygen-sensitive
_space_group_IT_number 14
_space_group_name_Hall '-P 2ybc'
_space_group_name_H-M_alt 'P 1 21/c 1'
_symmetry_cell_setting monoclinic
_symmetry_Int_Tables_number 14
_symmetry_space_group_name_Hall '-P 2ybc'
_symmetry_space_group_name_H-M 'P 1 21/c 1'
_atom_sites_solution_hydrogens mixed
_atom_sites_solution_primary dual
_atom_sites_solution_secondary dual
_audit_conform_dict_location ftp://ftp.iucr.org/pub/cif_core.dic
_audit_conform_dict_name cif_core.dic
_audit_conform_dict_version 2.4.5
_audit_creation_date 2023-11-14T15:06:19-00:00
_audit_creation_method 'WinGX routine CIF_UPDATE'
_audit_update_record
;
2023-11-20 deposited with the CCDC.	2024-02-08 downloaded from the CCDC.
;
_cell_angle_alpha 90
_cell_angle_beta 102.425(6)
_cell_angle_gamma 90
_cell_formula_units_Z 4
_cell_length_a 18.2079(14)
_cell_length_b 12.3893(17)
_cell_length_c 22.664(2)
_cell_measurement_reflns_used 153
_cell_measurement_temperature 150(2)
_cell_measurement_theta_max 21
_cell_measurement_theta_min 3
_cell_measurement_wavelength 0.71073
_cell_volume 4992.9(9)
_computing_cell_refinement 'Dirax/lsq (Duisenberg & Schreurs, 1989-2000)'
_computing_data_collection 'Collect (Bruker AXS BV, 1997-2004)'
_computing_data_reduction 'EvalCCD (Duisenberg & Schreurs 1990-2000)'
_computing_molecular_graphics 'ORTEP-3 for Windows (Farrugia, 2012)'
_computing_publication_material 'WinGX publication routines (Farrugia, 2012)'
_computing_structure_refinement 'SHELXL-2018/3 (Sheldrick, 2018)'
_computing_structure_solution 'SHELXT-2014 (Sheldrick, 2014)'
_diffrn_ambient_temperature 150(2)
_diffrn_detector 'CCD plate'
_diffrn_detector_area_resol_mean 9
_diffrn_measured_fraction_theta_full 0.998
_diffrn_measured_fraction_theta_max 0.998
_diffrn_measurement_device '95mm CCD camera on \k-goniostat'
_diffrn_measurement_device_type KappaCCD
_diffrn_measurement_method 'CCD rotation images, thick slices'
_diffrn_orient_matrix_UB_11 -0.054147
_diffrn_orient_matrix_UB_12 -0.021759
_diffrn_orient_matrix_UB_13 -0.010157
_diffrn_orient_matrix_UB_21 -0.013593
_diffrn_orient_matrix_UB_22 0.066956
_diffrn_orient_matrix_UB_23 0.019863
_diffrn_orient_matrix_UB_31 -0.00679
_diffrn_orient_matrix_UB_32 0.039475
_diffrn_orient_matrix_UB_33 -0.039289
_diffrn_radiation_monochromator 'horizonally mounted graphite crystal'
_diffrn_radiation_probe x-ray
_diffrn_radiation_type MoK\a
_diffrn_radiation_wavelength 0.71073
_diffrn_reflns_av_R_equivalents 0.103
_diffrn_reflns_av_unetI/netI 0.0684
_diffrn_reflns_Laue_measured_fraction_full 0.998
_diffrn_reflns_Laue_measured_fraction_max 0.998
_diffrn_reflns_limit_h_max 23
_diffrn_reflns_limit_h_min -23
_diffrn_reflns_limit_k_max 16
_diffrn_reflns_limit_k_min -16
_diffrn_reflns_limit_l_max 29
_diffrn_reflns_limit_l_min -29
_diffrn_reflns_number 92796
_diffrn_reflns_point_group_measured_fraction_full 0.998
_diffrn_reflns_point_group_measured_fraction_max 0.998
_diffrn_reflns_reduction_process
;
        Scaled and merged with Sortav
        R.H. Blessing, (1987) Cryst. Rev. 1, 3-58
        R.H. Blessing, (1989) J. Appl. Cryst. 22, 396-397
;
_diffrn_reflns_theta_full 25
_diffrn_reflns_theta_max 27.498
_diffrn_reflns_theta_min 3.087
_diffrn_source 'Enraf Nonius FR590'
_diffrn_standards_number 0
_exptl_absorpt_coefficient_mu 0.603
_exptl_absorpt_correction_T_max 0.883
_exptl_absorpt_correction_T_min 0.778
_exptl_absorpt_correction_type multi-scan
_exptl_absorpt_process_details
;
 R.H. Blessing, Acta Cryst. (1995), A51, 33-38
;
_exptl_crystal_colour yellow
_exptl_crystal_density_diffrn 1.34
_exptl_crystal_density_method 'not measured'
_exptl_crystal_description prism
_exptl_crystal_F_000 2128
_exptl_crystal_recrystallization_method 'Re-crystallisation from solvent: benzene'
_exptl_crystal_size_max 0.37
_exptl_crystal_size_mid 0.35
_exptl_crystal_size_min 0.35
_refine_diff_density_max 0.519
_refine_diff_density_min -0.428
_refine_diff_density_rms 0.092
_refine_ls_extinction_method none
_refine_ls_goodness_of_fit_ref 1.097
_refine_ls_hydrogen_treatment mixed
_refine_ls_matrix_type full
_refine_ls_number_constraints 0
_refine_ls_number_parameters 600
_refine_ls_number_reflns 11448
_refine_ls_number_restraints 0
_refine_ls_restrained_S_all 1.097
_refine_ls_R_factor_all 0.1168
_refine_ls_R_factor_gt 0.0553
_refine_ls_shift/su_max 0.001
_refine_ls_shift/su_mean 0
_refine_ls_structure_factor_coef Fsqd
_refine_ls_weighting_details 'w=1/[\s^2^(Fo^2^)+(0.0296P)^2^+10.9198P] where P=(Fo^2^+2Fc^2^)/3'
_refine_ls_weighting_scheme calc
_refine_ls_wR_factor_gt 0.1013
_refine_ls_wR_factor_ref 0.1295
_reflns_Friedel_coverage 0
_reflns_number_gt 7266
_reflns_number_total 11448
_reflns_threshold_expression 'I > 2\s(I)'
_cod_data_source_file d3dt04241c2.cif
_cod_data_source_block 17
_cod_depositor_comments 'Adding full bibliography for 7715128--7715131.cif.'
_cod_original_sg_symbol_H-M 'P 21/c'
_cod_database_code 7715131
_shelx_shelxl_version_number 2018/3

loop_
_symmetry_equiv_pos_as_xyz
'x, y, z'
'-x, y+1/2, -z+1/2'
'-x, -y, -z'
'x, -y-1/2, z-1/2'

loop_
_atom_site_label
_atom_site_type_symbol
_atom_site_fract_x
_atom_site_fract_y
_atom_site_fract_z
_atom_site_U_iso_or_equiv
_atom_site_adp_type
_atom_site_occupancy
_atom_site_site_symmetry_order
_atom_site_calc_flag
_atom_site_refinement_flags_posn
_atom_site_refinement_flags_adp
_atom_site_refinement_flags_occupancy
_atom_site_disorder_assembly
_atom_site_disorder_group
C11 C 0.24418(19) 0.5485(3) 0.92260(14) 0.0243(7) Uani 1 1 d . . . . .
C12 C 0.32242(19) 0.5544(3) 0.92596(15) 0.0268(8) Uani 1 1 d . . . . .
C13 C 0.3341(2) 0.6032(3) 0.87294(17) 0.0300(8) Uani 1 1 d . . . . .
C14 C 0.2633(2) 0.6251(3) 0.83576(15) 0.0292(8) Uani 1 1 d . . . . .
C15 C 0.20699(19) 0.5925(3) 0.86664(15) 0.0259(8) Uani 1 1 d . . . . .
C16 C 0.2091(2) 0.5058(3) 0.97230(17) 0.0410(10) Uani 1 1 d . . . . .
H16A H 0.227107 0.432224 0.982706 0.061 Uiso 1 1 calc R U . . .
H16B H 0.154273 0.505122 0.958599 0.061 Uiso 1 1 calc R U . . .
H16C H 0.223157 0.552241 1.007946 0.061 Uiso 1 1 calc R U . . .
C17 C 0.3812(2) 0.5156(3) 0.97949(19) 0.0487(11) Uani 1 1 d . . . . .
H17A H 0.43055 0.514589 0.968764 0.073 Uiso 1 1 calc R U . . .
H17B H 0.368427 0.44264 0.990636 0.073 Uiso 1 1 calc R U . . .
H17C H 0.38271 0.564466 1.013727 0.073 Uiso 1 1 calc R U . . .
C18 C 0.4091(2) 0.6299(4) 0.8579(2) 0.0552(13) Uani 1 1 d . . . . .
H18A H 0.416267 0.708334 0.858845 0.083 Uiso 1 1 calc R U . . .
H18B H 0.410089 0.602626 0.817487 0.083 Uiso 1 1 calc R U . . .
H18C H 0.449639 0.596015 0.887647 0.083 Uiso 1 1 calc R U . . .
C19 C 0.2494(3) 0.6788(3) 0.77412(18) 0.0555(13) Uani 1 1 d . . . . .
H19A H 0.250454 0.757434 0.779138 0.083 Uiso 1 1 calc R U . . .
H19B H 0.200066 0.656822 0.750475 0.083 Uiso 1 1 calc R U . . .
H19C H 0.288574 0.65693 0.752971 0.083 Uiso 1 1 calc R U . . .
C20 C 0.1242(2) 0.6058(3) 0.8445(2) 0.0445(11) Uani 1 1 d . . . . .
H20A H 0.109891 0.680148 0.851556 0.067 Uiso 1 1 calc R U . . .
H20B H 0.09763 0.555904 0.866185 0.067 Uiso 1 1 calc R U . . .
H20C H 0.110665 0.590026 0.801108 0.067 Uiso 1 1 calc R U . . .
C21 C 0.07000(18) 0.1892(3) 0.82505(14) 0.0227(7) Uani 1 1 d . . . . .
C22 C 0.10088(18) 0.2033(3) 0.88761(14) 0.0223(7) Uani 1 1 d . . . . .
C23 C 0.15312(18) 0.1189(3) 0.90729(15) 0.0249(7) Uani 1 1 d . . . . .
C24 C 0.1546(2) 0.0522(3) 0.85629(16) 0.0267(8) Uani 1 1 d . . . . .
C25 C 0.10367(18) 0.0968(3) 0.80577(15) 0.0249(7) Uani 1 1 d . . . . .
C26 C 0.01141(18) 0.2595(3) 0.78638(16) 0.0308(8) Uani 1 1 d . . . . .
H26A H 0.021841 0.265424 0.745848 0.046 Uiso 1 1 calc R U . . .
H26B H 0.012618 0.331467 0.804505 0.046 Uiso 1 1 calc R U . . .
H26C H -0.038411 0.22739 0.78359 0.046 Uiso 1 1 calc R U . . .
C27 C 0.0789(2) 0.2887(3) 0.92753(16) 0.0314(8) Uani 1 1 d . . . . .
H27A H 0.070963 0.357286 0.905508 0.047 Uiso 1 1 calc R U . . .
H27B H 0.119067 0.297349 0.963703 0.047 Uiso 1 1 calc R U . . .
H27C H 0.032341 0.267294 0.939424 0.047 Uiso 1 1 calc R U . . .
C28 C 0.1976(2) 0.1033(3) 0.97089(16) 0.0400(10) Uani 1 1 d . . . . .
H28A H 0.229621 0.166564 0.983131 0.06 Uiso 1 1 calc R U . . .
H28B H 0.229141 0.038797 0.972677 0.06 Uiso 1 1 calc R U . . .
H28C H 0.163061 0.094552 0.998256 0.06 Uiso 1 1 calc R U . . .
C29 C 0.1973(2) -0.0518(3) 0.8553(2) 0.0417(10) Uani 1 1 d . . . . .
H29A H 0.161778 -0.112262 0.847574 0.063 Uiso 1 1 calc R U . . .
H29B H 0.231956 -0.062279 0.894459 0.063 Uiso 1 1 calc R U . . .
H29C H 0.225887 -0.048629 0.823356 0.063 Uiso 1 1 calc R U . . .
C30 C 0.0873(2) 0.0509(3) 0.74304(17) 0.0402(10) Uani 1 1 d . . . . .
H30A H 0.042624 0.004652 0.737513 0.06 Uiso 1 1 calc R U . . .
H30B H 0.130364 0.008167 0.737072 0.06 Uiso 1 1 calc R U . . .
H30C H 0.078045 0.109881 0.713557 0.06 Uiso 1 1 calc R U . . .
C31 C 0.49046(17) 0.2510(3) 0.86325(15) 0.0256(7) Uani 1 1 d . . . . .
C32 C 0.46642(18) 0.1989(3) 0.91173(15) 0.0252(8) Uani 1 1 d . . . . .
C33 C 0.43285(18) 0.0998(3) 0.89027(15) 0.0268(8) Uani 1 1 d . . . . .
C34 C 0.43597(18) 0.0890(3) 0.82856(16) 0.0283(8) Uani 1 1 d . . . . .
C35 C 0.47152(18) 0.1836(3) 0.81206(15) 0.0257(8) Uani 1 1 d . . . . .
C36 C 0.5316(2) 0.3568(3) 0.86597(18) 0.0360(9) Uani 1 1 d . . . . .
H36A H 0.585894 0.343592 0.875037 0.054 Uiso 1 1 calc R U . . .
H36B H 0.518622 0.402143 0.897698 0.054 Uiso 1 1 calc R U . . .
H36C H 0.516937 0.393736 0.826958 0.054 Uiso 1 1 calc R U . . .
C37 C 0.4782(2) 0.2391(3) 0.97554(16) 0.0382(9) Uani 1 1 d . . . . .
H37A H 0.437659 0.212288 0.99394 0.057 Uiso 1 1 calc R U . . .
H37B H 0.477823 0.318212 0.975581 0.057 Uiso 1 1 calc R U . . .
H37C H 0.526645 0.213102 0.998761 0.057 Uiso 1 1 calc R U . . .
C38 C 0.4016(2) 0.0182(3) 0.92773(18) 0.0415(10) Uani 1 1 d . . . . .
H38A H 0.442287 -0.009579 0.959654 0.062 Uiso 1 1 calc R U . . .
H38B H 0.378697 -0.041615 0.901863 0.062 Uiso 1 1 calc R U . . .
H38C H 0.363409 0.052623 0.945999 0.062 Uiso 1 1 calc R U . . .
C39 C 0.4098(2) -0.0070(3) 0.78879(19) 0.0417(10) Uani 1 1 d . . . . .
H39A H 0.405008 -0.06973 0.814029 0.063 Uiso 1 1 calc R U . . .
H39B H 0.446465 -0.022758 0.764024 0.063 Uiso 1 1 calc R U . . .
H39C H 0.360881 0.009065 0.762446 0.063 Uiso 1 1 calc R U . . .
C40 C 0.4912(2) 0.2077(4) 0.75228(17) 0.0415(10) Uani 1 1 d . . . . .
H40A H 0.459365 0.266557 0.732265 0.062 Uiso 1 1 calc R U . . .
H40B H 0.482818 0.143084 0.726751 0.062 Uiso 1 1 calc R U . . .
H40C H 0.544129 0.229055 0.758877 0.062 Uiso 1 1 calc R U . . .
C41A C 0.0726(2) 0.5422(3) 0.61288(19) 0.0372(9) Uani 1 1 d . . . . .
H41A H 0.049288 0.526371 0.570127 0.045 Uiso 1 1 calc R U . . .
H41B H 0.057633 0.615853 0.622543 0.045 Uiso 1 1 calc R U . . .
C41B C 0.0477(2) 0.4606(3) 0.65387(19) 0.0385(10) Uani 1 1 d . . . . .
H41C H 0.071769 0.477913 0.696265 0.046 Uiso 1 1 calc R U . . .
H41D H -0.007429 0.46663 0.649718 0.046 Uiso 1 1 calc R U . . .
C42A C 0.0270(2) 0.3141(3) 0.58387(16) 0.0308(8) Uani 1 1 d . . . . .
H42A H 0.048218 0.347639 0.551568 0.037 Uiso 1 1 calc R U . . .
H42B H -0.026941 0.333428 0.577081 0.037 Uiso 1 1 calc R U . . .
C42B C 0.03564(19) 0.1940(3) 0.58253(16) 0.0311(8) Uani 1 1 d . . . . .
H42C H 0.018033 0.160517 0.616663 0.037 Uiso 1 1 calc R U . . .
H42D H 0.005733 0.164247 0.544298 0.037 Uiso 1 1 calc R U . . .
C52 C 0.1378(2) 0.0690(3) 0.60204(15) 0.0277(8) Uani 1 1 d . . . . .
C51 C 0.2156(2) 0.0567(3) 0.61995(14) 0.0266(8) Uani 1 1 d . . . . .
C56 C 0.2457(2) -0.0433(3) 0.63978(16) 0.0336(9) Uani 1 1 d . . . . .
H56 H 0.298551 -0.051707 0.653268 0.04 Uiso 1 1 calc R U . . .
C55 C 0.1981(2) -0.1312(3) 0.63976(17) 0.0389(10) Uani 1 1 d . . . . .
H55 H 0.218473 -0.199405 0.653814 0.047 Uiso 1 1 calc R U . . .
C54 C 0.1223(2) -0.1201(3) 0.61975(18) 0.0397(10) Uani 1 1 d . . . . .
H54 H 0.09033 -0.18104 0.618683 0.048 Uiso 1 1 calc R U . . .
C53 C 0.0916(2) -0.0197(3) 0.60084(16) 0.0329(9) Uani 1 1 d . . . . .
H53 H 0.038781 -0.012173 0.587086 0.04 Uiso 1 1 calc R U . . .
C44A C 0.33655(19) 0.1327(3) 0.62226(17) 0.0318(8) Uani 1 1 d . . . . .
H44A H 0.346776 0.068459 0.599283 0.038 Uiso 1 1 calc R U . . .
H44B H 0.360472 0.121716 0.665382 0.038 Uiso 1 1 calc R U . . .
C44B C 0.3674(2) 0.2316(3) 0.59881(16) 0.0309(8) Uani 1 1 d . . . . .
H44C H 0.421724 0.222137 0.600264 0.037 Uiso 1 1 calc R U . . .
H44D H 0.341487 0.244333 0.556295 0.037 Uiso 1 1 calc R U . . .
C45A C 0.3922(2) 0.4159(3) 0.62121(18) 0.0332(9) Uani 1 1 d . . . . .
H45A H 0.372891 0.436596 0.578489 0.04 Uiso 1 1 calc R U . . .
H45B H 0.447146 0.404175 0.627675 0.04 Uiso 1 1 calc R U . . .
C45B C 0.3755(2) 0.5032(3) 0.66255(18) 0.0363(9) Uani 1 1 d . . . . .
H45C H 0.392099 0.47953 0.70506 0.044 Uiso 1 1 calc R U . . .
H45D H 0.403983 0.569177 0.657013 0.044 Uiso 1 1 calc R U . . .
C61 C 0.26676(19) 0.5888(3) 0.60026(15) 0.0259(8) Uani 1 1 d . . . . .
C62 C 0.1880(2) 0.5942(3) 0.58611(15) 0.0271(8) Uani 1 1 d . . . . .
C63 C 0.1518(2) 0.6558(3) 0.53785(16) 0.0349(9) Uani 1 1 d . . . . .
H63 H 0.098479 0.660539 0.52867 0.042 Uiso 1 1 calc R U . . .
C64 C 0.1933(3) 0.7111(3) 0.50258(18) 0.0406(10) Uani 1 1 d . . . . .
H64 H 0.168071 0.753211 0.4693 0.049 Uiso 1 1 calc R U . . .
C65 C 0.2703(3) 0.7051(3) 0.51561(18) 0.0433(10) Uani 1 1 d . . . . .
H65 H 0.298306 0.742145 0.49105 0.052 Uiso 1 1 calc R U . . .
C66 C 0.3076(2) 0.6444(3) 0.56507(18) 0.0370(9) Uani 1 1 d . . . . .
H66 H 0.360937 0.641339 0.574558 0.044 Uiso 1 1 calc R U . . .
K1 K 0.22852(4) 0.33269(6) 0.68965(3) 0.02452(17) Uani 1 1 d . . . . .
N1 N 0.28972(14) 0.2915(2) 0.88741(11) 0.0201(6) Uani 1 1 d . . . . .
N12 N 0.18006(16) 0.3695(2) 0.80195(11) 0.0198(6) Uani 1 1 d . . . . .
N13 N 0.34572(14) 0.3855(2) 0.80282(11) 0.0211(6) Uani 1 1 d . . . . .
N23 N 0.26854(16) 0.1693(3) 0.78905(13) 0.0231(6) Uani 1 1 d . . . . .
O41 O 0.15284(13) 0.5341(2) 0.62292(11) 0.0295(6) Uani 1 1 d . . . . .
O42 O 0.06574(13) 0.35206(19) 0.64132(10) 0.0283(5) Uani 1 1 d . . . . .
O43 O 0.11382(13) 0.17233(19) 0.58727(11) 0.0312(6) Uani 1 1 d . . . . .
O44 O 0.25734(13) 0.14732(19) 0.61538(11) 0.0291(6) Uani 1 1 d . . . . .
O45 O 0.35611(13) 0.32074(19) 0.63499(11) 0.0292(6) Uani 1 1 d . . . . .
O46 O 0.29657(13) 0.52729(19) 0.65025(11) 0.0300(6) Uani 1 1 d . . . . .
Ti1 Ti 0.27291(3) 0.42992(5) 0.84564(3) 0.01975(14) Uani 1 1 d . . . . .
Ti2 Ti 0.20184(3) 0.22947(5) 0.83635(3) 0.01999(14) Uani 1 1 d . . . . .
Ti3 Ti 0.35504(3) 0.24535(5) 0.83571(3) 0.02105(14) Uani 1 1 d . . . . .
H12 H 0.134(3) 0.398(4) 0.801(2) 0.086(18) Uiso 1 1 d . . . . .
H23 H 0.269(3) 0.115(4) 0.776(2) 0.056(16) Uiso 1 1 d . . . . .

loop_
_atom_site_aniso_label
_atom_site_aniso_U_11
_atom_site_aniso_U_22
_atom_site_aniso_U_33
_atom_site_aniso_U_23
_atom_site_aniso_U_13
_atom_site_aniso_U_12
C11 0.037(2) 0.0189(17) 0.0197(17) -0.0062(14) 0.0111(14) -0.0047(15)
C12 0.029(2) 0.0222(18) 0.0261(18) -0.0070(15) -0.0003(14) -0.0021(15)
C13 0.030(2) 0.0224(18) 0.041(2) -0.0058(16) 0.0153(16) -0.0076(15)
C14 0.049(2) 0.0174(17) 0.0226(18) -0.0003(14) 0.0121(16) 0.0015(16)
C15 0.0272(19) 0.0212(18) 0.0298(18) -0.0070(15) 0.0074(15) 0.0031(14)
C16 0.063(3) 0.032(2) 0.035(2) -0.0064(18) 0.026(2) -0.009(2)
C17 0.049(3) 0.041(3) 0.045(3) -0.009(2) -0.013(2) 0.001(2)
C18 0.045(3) 0.043(3) 0.088(4) -0.012(2) 0.038(3) -0.019(2)
C19 0.109(4) 0.028(2) 0.034(2) 0.0091(19) 0.026(2) 0.017(2)
C20 0.032(2) 0.040(2) 0.058(3) -0.015(2) 0.0015(19) 0.0113(18)
C21 0.0192(17) 0.0265(18) 0.0235(17) 0.0020(14) 0.0068(13) -0.0077(14)
C22 0.0209(17) 0.0269(18) 0.0214(17) -0.0025(14) 0.0098(13) -0.0087(14)
C23 0.0231(18) 0.0267(18) 0.0257(18) 0.0052(15) 0.0066(14) -0.0058(15)
C24 0.031(2) 0.0180(17) 0.0344(19) 0.0027(15) 0.0149(15) -0.0063(14)
C25 0.0240(18) 0.0254(18) 0.0273(18) -0.0046(15) 0.0101(14) -0.0074(14)
C26 0.0200(18) 0.042(2) 0.0298(19) 0.0031(17) 0.0045(14) -0.0029(16)
C27 0.029(2) 0.037(2) 0.032(2) -0.0036(16) 0.0136(16) -0.0053(16)
C28 0.040(2) 0.045(2) 0.033(2) 0.0141(18) 0.0041(17) 0.0039(19)
C29 0.042(2) 0.025(2) 0.061(3) 0.0050(19) 0.018(2) 0.0041(18)
C30 0.041(2) 0.047(2) 0.035(2) -0.0171(19) 0.0127(17) -0.0113(19)
C31 0.0137(16) 0.034(2) 0.0282(18) -0.0006(16) 0.0036(13) 0.0037(15)
C32 0.0193(17) 0.032(2) 0.0239(17) 0.0030(15) 0.0038(14) 0.0061(15)
C33 0.0182(18) 0.032(2) 0.0297(18) 0.0058(15) 0.0027(14) 0.0073(15)
C34 0.0201(18) 0.031(2) 0.0311(19) -0.0039(16) -0.0011(14) 0.0092(15)
C35 0.0156(17) 0.036(2) 0.0257(18) 0.0012(15) 0.0053(13) 0.0076(15)
C36 0.024(2) 0.042(2) 0.040(2) 0.0035(18) 0.0019(16) -0.0051(17)
C37 0.038(2) 0.049(3) 0.0263(19) -0.0022(18) 0.0042(16) 0.0036(19)
C38 0.039(2) 0.037(2) 0.047(2) 0.0160(19) 0.0065(19) 0.0034(18)
C39 0.038(2) 0.033(2) 0.048(2) -0.0108(19) -0.0029(19) 0.0098(18)
C40 0.028(2) 0.067(3) 0.031(2) 0.004(2) 0.0103(16) 0.009(2)
C41A 0.028(2) 0.029(2) 0.055(3) 0.0002(18) 0.0095(18) 0.0055(16)
C41B 0.032(2) 0.037(2) 0.053(3) -0.0067(19) 0.0242(19) 0.0031(17)
C42A 0.0235(19) 0.038(2) 0.0295(19) 0.0027(16) 0.0013(15) -0.0024(16)
C42B 0.0239(19) 0.040(2) 0.0292(19) -0.0021(17) 0.0058(15) -0.0031(16)
C52 0.040(2) 0.0205(18) 0.0262(18) -0.0068(15) 0.0157(16) -0.0038(16)
C51 0.038(2) 0.0233(18) 0.0207(17) -0.0054(14) 0.0111(15) -0.0041(15)
C56 0.046(2) 0.026(2) 0.0276(19) -0.0031(16) 0.0053(17) 0.0009(17)
C55 0.061(3) 0.0210(19) 0.036(2) -0.0016(17) 0.0136(19) -0.0025(19)
C54 0.054(3) 0.027(2) 0.044(2) -0.0095(18) 0.023(2) -0.0123(19)
C53 0.036(2) 0.032(2) 0.034(2) -0.0102(17) 0.0129(17) -0.0054(17)
C44A 0.027(2) 0.030(2) 0.039(2) -0.0021(17) 0.0091(16) 0.0032(16)
C44B 0.0251(19) 0.037(2) 0.033(2) -0.0019(17) 0.0121(15) 0.0026(16)
C45A 0.0190(18) 0.037(2) 0.045(2) 0.0008(18) 0.0088(16) -0.0039(16)
C45B 0.022(2) 0.037(2) 0.047(2) -0.0047(18) -0.0007(17) -0.0057(16)
C61 0.032(2) 0.0198(18) 0.0261(18) -0.0019(14) 0.0071(15) 0.0000(15)
C62 0.036(2) 0.0205(18) 0.0255(18) -0.0040(14) 0.0090(15) -0.0011(15)
C63 0.044(2) 0.026(2) 0.031(2) -0.0018(16) 0.0008(17) 0.0023(17)
C64 0.060(3) 0.028(2) 0.031(2) 0.0010(17) 0.0052(19) -0.0001(19)
C65 0.067(3) 0.027(2) 0.040(2) 0.0021(18) 0.021(2) -0.007(2)
C66 0.043(2) 0.027(2) 0.044(2) -0.0026(17) 0.0135(18) -0.0054(17)
K1 0.0237(4) 0.0292(4) 0.0216(4) 0.0001(3) 0.0070(3) 0.0007(3)
N1 0.0206(14) 0.0221(14) 0.0174(13) 0.0016(11) 0.0039(11) 0.0007(11)
N12 0.0177(15) 0.0219(15) 0.0198(14) 0.0010(11) 0.0043(11) 0.0023(12)
N13 0.0198(14) 0.0250(15) 0.0201(14) 0.0005(12) 0.0081(11) 0.0013(12)
N23 0.0233(16) 0.0221(16) 0.0240(15) -0.0020(13) 0.0054(12) 0.0028(13)
O41 0.0232(13) 0.0327(14) 0.0330(13) 0.0037(11) 0.0067(10) -0.0014(11)
O42 0.0255(13) 0.0314(14) 0.0287(13) 0.0002(11) 0.0071(10) 0.0007(11)
O43 0.0263(14) 0.0272(14) 0.0426(15) 0.0014(11) 0.0131(11) -0.0017(11)
O44 0.0231(13) 0.0252(13) 0.0403(14) -0.0020(11) 0.0096(11) -0.0010(10)
O45 0.0262(13) 0.0291(13) 0.0352(14) -0.0006(11) 0.0129(11) -0.0029(11)
O46 0.0247(13) 0.0299(14) 0.0346(14) -0.0008(11) 0.0045(11) -0.0020(11)
Ti1 0.0198(3) 0.0177(3) 0.0216(3) -0.0009(2) 0.0042(2) -0.0003(2)
Ti2 0.0180(3) 0.0199(3) 0.0233(3) -0.0006(2) 0.0071(2) -0.0022(2)
Ti3 0.0153(3) 0.0238(3) 0.0238(3) -0.0020(3) 0.0036(2) 0.0023(2)

loop_
_atom_type_symbol
_atom_type_description
_atom_type_scat_dispersion_real
_atom_type_scat_dispersion_imag
_atom_type_scat_source
C C 0.0033 0.0016 'International Tables Vol C Tables 4.2.6.8 and 6.1.1.4'
H H 0 0 'International Tables Vol C Tables 4.2.6.8 and 6.1.1.4'
K K 0.2009 0.2494 'International Tables Vol C Tables 4.2.6.8 and 6.1.1.4'
N N 0.0061 0.0033 'International Tables Vol C Tables 4.2.6.8 and 6.1.1.4'
O O 0.0106 0.006 'International Tables Vol C Tables 4.2.6.8 and 6.1.1.4'
Ti Ti 0.2776 0.4457 'International Tables Vol C Tables 4.2.6.8 and 6.1.1.4'

loop_
_exptl_crystal_face_index_h
_exptl_crystal_face_index_k
_exptl_crystal_face_index_l
_exptl_crystal_face_perp_dist
1 0 0 0.2
1 0 -8 0.084
-1 0 -5 0.081
-1 0 1 0.172
1 0 3 0.244
-1 0 11 0.226
1 15 -3 0.093
-1 -16 1 0.182

loop_
_geom_angle_atom_site_label_1
_geom_angle_atom_site_label_2
_geom_angle_atom_site_label_3
_geom_angle
_geom_angle_site_symmetry_1
_geom_angle_site_symmetry_3
_geom_angle_publ_flag
C12 C11 C15 108.2(3) . . ?
C12 C11 C16 124.3(3) . . ?
C15 C11 C16 127.5(3) . . ?
C12 C11 Ti1 72.45(18) . . ?
C15 C11 Ti1 73.95(18) . . ?
C16 C11 Ti1 121.2(2) . . ?
C13 C12 C11 108.3(3) . . ?
C13 C12 C17 127.8(3) . . ?
C11 C12 C17 123.9(3) . . ?
C13 C12 Ti1 74.3(2) . . ?
C11 C12 Ti1 73.55(18) . . ?
C17 C12 Ti1 119.2(2) . . ?
C12 C13 C14 107.9(3) . . ?
C12 C13 C18 126.7(4) . . ?
C14 C13 C18 125.3(4) . . ?
C12 C13 Ti1 72.05(19) . . ?
C14 C13 Ti1 73.0(2) . . ?
C18 C13 Ti1 121.4(3) . . ?
C13 C14 C15 108.4(3) . . ?
C13 C14 C19 125.9(4) . . ?
C15 C14 C19 125.7(4) . . ?
C13 C14 Ti1 73.4(2) . . ?
C15 C14 Ti1 73.52(19) . . ?
C19 C14 Ti1 121.0(2) . . ?
C11 C15 C14 107.2(3) . . ?
C11 C15 C20 126.8(3) . . ?
C14 C15 C20 126.0(3) . . ?
C11 C15 Ti1 72.30(19) . . ?
C14 C15 Ti1 72.63(19) . . ?
C20 C15 Ti1 121.9(2) . . ?
C11 C16 H16A 109.5 . . ?
C11 C16 H16B 109.5 . . ?
H16A C16 H16B 109.5 . . ?
C11 C16 H16C 109.5 . . ?
H16A C16 H16C 109.5 . . ?
H16B C16 H16C 109.5 . . ?
C12 C17 H17A 109.5 . . ?
C12 C17 H17B 109.5 . . ?
H17A C17 H17B 109.5 . . ?
C12 C17 H17C 109.5 . . ?
H17A C17 H17C 109.5 . . ?
H17B C17 H17C 109.5 . . ?
C13 C18 H18A 109.5 . . ?
C13 C18 H18B 109.5 . . ?
H18A C18 H18B 109.5 . . ?
C13 C18 H18C 109.5 . . ?
H18A C18 H18C 109.5 . . ?
H18B C18 H18C 109.5 . . ?
C14 C19 H19A 109.5 . . ?
C14 C19 H19B 109.5 . . ?
H19A C19 H19B 109.5 . . ?
C14 C19 H19C 109.5 . . ?
H19A C19 H19C 109.5 . . ?
H19B C19 H19C 109.5 . . ?
C15 C20 H20A 109.5 . . ?
C15 C20 H20B 109.5 . . ?
H20A C20 H20B 109.5 . . ?
C15 C20 H20C 109.5 . . ?
H20A C20 H20C 109.5 . . ?
H20B C20 H20C 109.5 . . ?
C25 C21 C22 107.7(3) . . ?
C25 C21 C26 126.2(3) . . ?
C22 C21 C26 126.1(3) . . ?
C25 C21 Ti2 73.26(18) . . ?
C22 C21 Ti2 72.37(18) . . ?
C26 C21 Ti2 120.5(2) . . ?
C21 C22 C23 108.5(3) . . ?
C21 C22 C27 126.1(3) . . ?
C23 C22 C27 125.3(3) . . ?
C21 C22 Ti2 73.31(18) . . ?
C23 C22 Ti2 73.76(18) . . ?
C27 C22 Ti2 121.9(2) . . ?
C22 C23 C24 107.5(3) . . ?
C22 C23 C28 125.5(3) . . ?
C24 C23 C28 127.0(3) . . ?
C22 C23 Ti2 71.99(18) . . ?
C24 C23 Ti2 73.50(18) . . ?
C28 C23 Ti2 120.6(2) . . ?
C25 C24 C23 107.8(3) . . ?
C25 C24 C29 124.7(3) . . ?
C23 C24 C29 127.4(3) . . ?
C25 C24 Ti2 72.25(18) . . ?
C23 C24 Ti2 72.37(19) . . ?
C29 C24 Ti2 124.4(2) . . ?
C21 C25 C24 108.5(3) . . ?
C21 C25 C30 126.1(3) . . ?
C24 C25 C30 125.3(3) . . ?
C21 C25 Ti2 72.74(18) . . ?
C24 C25 Ti2 73.70(19) . . ?
C30 C25 Ti2 120.9(2) . . ?
C21 C26 H26A 109.5 . . ?
C21 C26 H26B 109.5 . . ?
H26A C26 H26B 109.5 . . ?
C21 C26 H26C 109.5 . . ?
H26A C26 H26C 109.5 . . ?
H26B C26 H26C 109.5 . . ?
C22 C27 H27A 109.5 . . ?
C22 C27 H27B 109.5 . . ?
H27A C27 H27B 109.5 . . ?
C22 C27 H27C 109.5 . . ?
H27A C27 H27C 109.5 . . ?
H27B C27 H27C 109.5 . . ?
C23 C28 H28A 109.5 . . ?
C23 C28 H28B 109.5 . . ?
H28A C28 H28B 109.5 . . ?
C23 C28 H28C 109.5 . . ?
H28A C28 H28C 109.5 . . ?
H28B C28 H28C 109.5 . . ?
C24 C29 H29A 109.5 . . ?
C24 C29 H29B 109.5 . . ?
H29A C29 H29B 109.5 . . ?
C24 C29 H29C 109.5 . . ?
H29A C29 H29C 109.5 . . ?
H29B C29 H29C 109.5 . . ?
C25 C30 H30A 109.5 . . ?
C25 C30 H30B 109.5 . . ?
H30A C30 H30B 109.5 . . ?
C25 C30 H30C 109.5 . . ?
H30A C30 H30C 109.5 . . ?
H30B C30 H30C 109.5 . . ?
C35 C31 C32 107.8(3) . . ?
C35 C31 C36 125.5(3) . . ?
C32 C31 C36 126.7(3) . . ?
C35 C31 Ti3 73.40(18) . . ?
C32 C31 Ti3 73.69(18) . . ?
C36 C31 Ti3 120.5(2) . . ?
C33 C32 C31 108.1(3) . . ?
C33 C32 C37 125.6(3) . . ?
C31 C32 C37 126.2(3) . . ?
C33 C32 Ti3 74.22(18) . . ?
C31 C32 Ti3 72.15(18) . . ?
C37 C32 Ti3 121.9(2) . . ?
C32 C33 C34 108.4(3) . . ?
C32 C33 C38 125.3(3) . . ?
C34 C33 C38 126.3(3) . . ?
C32 C33 Ti3 72.24(19) . . ?
C34 C33 Ti3 73.38(19) . . ?
C38 C33 Ti3 121.9(2) . . ?
C33 C34 C35 107.3(3) . . ?
C33 C34 C39 126.2(3) . . ?
C35 C34 C39 126.5(3) . . ?
C33 C34 Ti3 73.09(19) . . ?
C35 C34 Ti3 71.49(19) . . ?
C39 C34 Ti3 123.0(2) . . ?
C31 C35 C34 108.4(3) . . ?
C31 C35 C40 124.1(3) . . ?
C34 C35 C40 127.5(3) . . ?
C31 C35 Ti3 72.65(18) . . ?
C34 C35 Ti3 74.52(19) . . ?
C40 C35 Ti3 121.8(2) . . ?
C31 C36 H36A 109.5 . . ?
C31 C36 H36B 109.5 . . ?
H36A C36 H36B 109.5 . . ?
C31 C36 H36C 109.5 . . ?
H36A C36 H36C 109.5 . . ?
H36B C36 H36C 109.5 . . ?
C32 C37 H37A 109.5 . . ?
C32 C37 H37B 109.5 . . ?
H37A C37 H37B 109.5 . . ?
C32 C37 H37C 109.5 . . ?
H37A C37 H37C 109.5 . . ?
H37B C37 H37C 109.5 . . ?
C33 C38 H38A 109.5 . . ?
C33 C38 H38B 109.5 . . ?
H38A C38 H38B 109.5 . . ?
C33 C38 H38C 109.5 . . ?
H38A C38 H38C 109.5 . . ?
H38B C38 H38C 109.5 . . ?
C34 C39 H39A 109.5 . . ?
C34 C39 H39B 109.5 . . ?
H39A C39 H39B 109.5 . . ?
C34 C39 H39C 109.5 . . ?
H39A C39 H39C 109.5 . . ?
H39B C39 H39C 109.5 . . ?
C35 C40 H40A 109.5 . . ?
C35 C40 H40B 109.5 . . ?
H40A C40 H40B 109.5 . . ?
C35 C40 H40C 109.5 . . ?
H40A C40 H40C 109.5 . . ?
H40B C40 H40C 109.5 . . ?
O41 C41A C41B 106.7(3) . . ?
O41 C41A H41A 110.4 . . ?
C41B C41A H41A 110.4 . . ?
O41 C41A H41B 110.4 . . ?
C41B C41A H41B 110.4 . . ?
H41A C41A H41B 108.6 . . ?
O42 C41B C41A 113.3(3) . . ?
O42 C41B H41C 108.9 . . ?
C41A C41B H41C 108.9 . . ?
O42 C41B H41D 108.9 . . ?
C41A C41B H41D 108.9 . . ?
H41C C41B H41D 107.7 . . ?
O42 C42A C42B 108.3(3) . . ?
O42 C42A H42A 110 . . ?
C42B C42A H42A 110 . . ?
O42 C42A H42B 110 . . ?
C42B C42A H42B 110 . . ?
H42A C42A H42B 108.4 . . ?
O43 C42B C42A 107.0(3) . . ?
O43 C42B H42C 110.3 . . ?
C42A C42B H42C 110.3 . . ?
O43 C42B H42D 110.3 . . ?
C42A C42B H42D 110.3 . . ?
H42C C42B H42D 108.6 . . ?
O43 C52 C53 125.3(3) . . ?
O43 C52 C51 115.1(3) . . ?
C53 C52 C51 119.6(3) . . ?
O44 C51 C56 124.6(3) . . ?
O44 C51 C52 115.6(3) . . ?
C56 C51 C52 119.8(3) . . ?
C51 C56 C55 119.6(4) . . ?
C51 C56 H56 120.2 . . ?
C55 C56 H56 120.2 . . ?
C54 C55 C56 120.5(4) . . ?
C54 C55 H55 119.7 . . ?
C56 C55 H55 119.7 . . ?
C55 C54 C53 120.1(4) . . ?
C55 C54 H54 119.9 . . ?
C53 C54 H54 119.9 . . ?
C52 C53 C54 120.2(4) . . ?
C52 C53 H53 119.9 . . ?
C54 C53 H53 119.9 . . ?
O44 C44A C44B 107.7(3) . . ?
O44 C44A H44A 110.2 . . ?
C44B C44A H44A 110.2 . . ?
O44 C44A H44B 110.2 . . ?
C44B C44A H44B 110.2 . . ?
H44A C44A H44B 108.5 . . ?
O45 C44B C44A 108.8(3) . . ?
O45 C44B H44C 109.9 . . ?
C44A C44B H44C 109.9 . . ?
O45 C44B H44D 109.9 . . ?
C44A C44B H44D 109.9 . . ?
H44C C44B H44D 108.3 . . ?
O45 C45A C45B 107.2(3) . . ?
O45 C45A H45A 110.3 . . ?
C45B C45A H45A 110.3 . . ?
O45 C45A H45B 110.3 . . ?
C45B C45A H45B 110.3 . . ?
H45A C45A H45B 108.5 . . ?
O46 C45B C45A 110.9(3) . . ?
O46 C45B H45C 109.5 . . ?
C45A C45B H45C 109.5 . . ?
O46 C45B H45D 109.5 . . ?
C45A C45B H45D 109.5 . . ?
H45C C45B H45D 108.1 . . ?
O46 C61 C66 125.7(3) . . ?
O46 C61 C62 114.7(3) . . ?
C66 C61 C62 119.6(3) . . ?
O41 C62 C63 125.1(3) . . ?
O41 C62 C61 115.0(3) . . ?
C63 C62 C61 119.9(3) . . ?
C62 C63 C64 120.1(4) . . ?
C62 C63 H63 119.9 . . ?
C64 C63 H63 119.9 . . ?
C65 C64 C63 120.4(4) . . ?
C65 C64 H64 119.8 . . ?
C63 C64 H64 119.8 . . ?
C64 C65 C66 119.9(4) . . ?
C64 C65 H65 120 . . ?
C66 C65 H65 120 . . ?
C61 C66 C65 120.1(4) . . ?
C61 C66 H66 119.9 . . ?
C65 C66 H66 119.9 . . ?
O45 K1 N12 144.64(8) . . ?
O45 K1 O46 58.40(7) . . ?
N12 K1 O46 111.42(8) . . ?
O45 K1 O42 133.63(7) . . ?
N12 K1 O42 80.88(7) . . ?
O46 K1 O42 106.09(7) . . ?
O45 K1 O44 56.91(7) . . ?
N12 K1 O44 138.14(8) . . ?
O46 K1 O44 109.03(7) . . ?
O42 K1 O44 98.01(7) . . ?
O45 K1 N23 101.63(8) . . ?
N12 K1 N23 61.20(8) . . ?
O46 K1 N23 137.08(8) . . ?
O42 K1 N23 113.41(8) . . ?
O44 K1 N23 81.92(8) . . ?
O45 K1 N13 83.59(7) . . ?
N12 K1 N13 61.07(7) . . ?
O46 K1 N13 79.28(7) . . ?
O42 K1 N13 140.05(7) . . ?
O44 K1 N13 118.00(7) . . ?
N23 K1 N13 59.83(8) . . ?
O45 K1 O41 98.53(7) . . ?
N12 K1 O41 96.58(7) . . ?
O46 K1 O41 50.21(6) . . ?
O42 K1 O41 56.16(6) . . ?
O44 K1 O41 117.64(7) . . ?
N23 K1 O41 157.63(8) . . ?
N13 K1 O41 113.51(7) . . ?
O45 K1 O43 96.36(6) . . ?
N12 K1 O43 115.55(7) . . ?
O46 K1 O43 120.58(6) . . ?
O42 K1 O43 51.16(6) . . ?
O44 K1 O43 47.00(6) . . ?
N23 K1 O43 97.60(8) . . ?
N13 K1 O43 156.64(7) . . ?
O41 K1 O43 89.66(6) . . ?
O45 K1 Ti1 113.85(5) . . ?
N12 K1 Ti1 31.40(6) . . ?
O46 K1 Ti1 90.21(5) . . ?
O42 K1 Ti1 109.18(5) . . ?
O44 K1 Ti1 140.89(5) . . ?
N23 K1 Ti1 61.88(6) . . ?
N13 K1 Ti1 30.99(5) . . ?
O41 K1 Ti1 100.95(5) . . ?
O43 K1 Ti1 145.70(5) . . ?
O45 K1 Ti2 130.42(5) . . ?
N12 K1 Ti2 30.80(6) . . ?
O46 K1 Ti2 134.79(5) . . ?
O42 K1 Ti2 92.65(5) . . ?
O44 K1 Ti2 108.49(5) . . ?
N23 K1 Ti2 31.50(6) . . ?
N13 K1 Ti2 61.19(5) . . ?
O41 K1 Ti2 126.19(5) . . ?
O43 K1 Ti2 103.37(5) . . ?
Ti1 K1 Ti2 44.583(16) . . ?
O45 K1 Ti3 88.03(5) . . ?
N12 K1 Ti3 61.18(6) . . ?
O46 K1 Ti3 106.57(5) . . ?
O42 K1 Ti3 136.76(5) . . ?
O44 K1 Ti3 97.31(5) . . ?
N23 K1 Ti3 30.82(6) . . ?
N13 K1 Ti3 29.77(5) . . ?
O41 K1 Ti3 142.04(5) . . ?
O43 K1 Ti3 126.95(5) . . ?
Ti1 K1 Ti3 43.781(16) . . ?
Ti2 K1 Ti3 44.113(16) . . ?
Ti2 N1 Ti3 93.34(11) . . ?
Ti2 N1 Ti1 92.05(11) . . ?
Ti3 N1 Ti1 91.06(11) . . ?
Ti2 N12 Ti1 93.51(12) . . ?
Ti2 N12 K1 98.02(11) . . ?
Ti1 N12 K1 96.52(10) . . ?
Ti2 N12 H12 118(3) . . ?
Ti1 N12 H12 125(3) . . ?
K1 N12 H12 120(3) . . ?
Ti3 N13 Ti1 94.53(12) . . ?
Ti3 N13 K1 97.06(10) . . ?
Ti1 N13 K1 93.06(10) . . ?
Ti2 N23 Ti3 92.51(13) . . ?
Ti2 N23 K1 94.38(11) . . ?
Ti3 N23 K1 96.85(12) . . ?
Ti2 N23 H23 130(4) . . ?
Ti3 N23 H23 126(4) . . ?
K1 N23 H23 109(4) . . ?
C62 O41 C41A 117.2(3) . . ?
C62 O41 K1 121.21(19) . . ?
C41A O41 K1 117.9(2) . . ?
C42A O42 C41B 113.8(3) . . ?
C42A O42 K1 125.19(19) . . ?
C41B O42 K1 105.1(2) . . ?
C52 O43 C42B 117.0(3) . . ?
C52 O43 K1 105.17(19) . . ?
C42B O43 K1 113.34(19) . . ?
C51 O44 C44A 116.7(3) . . ?
C51 O44 K1 115.06(18) . . ?
C44A O44 K1 109.57(19) . . ?
C44B O45 C45A 112.9(3) . . ?
C44B O45 K1 121.53(19) . . ?
C45A O45 K1 120.69(19) . . ?
C61 O46 C45B 118.4(3) . . ?
C61 O46 K1 125.97(19) . . ?
C45B O46 K1 103.9(2) . . ?
N13 Ti1 N12 105.05(12) . . ?
N13 Ti1 N1 86.48(11) . . ?
N12 Ti1 N1 86.35(11) . . ?
N13 Ti1 C12 112.68(12) . . ?
N12 Ti1 C12 141.75(12) . . ?
N1 Ti1 C12 101.65(11) . . ?
N13 Ti1 C11 146.34(12) . . ?
N12 Ti1 C11 107.79(12) . . ?
N1 Ti1 C11 102.67(11) . . ?
C12 Ti1 C11 34.00(11) . . ?
N13 Ti1 C14 106.71(12) . . ?
N12 Ti1 C14 107.62(12) . . ?
N1 Ti1 C14 156.87(11) . . ?
C12 Ti1 C14 55.98(12) . . ?
C11 Ti1 C14 56.00(11) . . ?
N13 Ti1 C13 93.10(12) . . ?
N12 Ti1 C13 141.18(12) . . ?
N1 Ti1 C13 129.48(12) . . ?
C12 Ti1 C13 33.63(12) . . ?
C11 Ti1 C13 55.99(11) . . ?
C14 Ti1 C13 33.59(12) . . ?
N13 Ti1 C15 140.37(12) . . ?
N12 Ti1 C15 90.39(12) . . ?
N1 Ti1 C15 131.49(11) . . ?
C12 Ti1 C15 56.26(11) . . ?
C11 Ti1 C15 33.75(11) . . ?
C14 Ti1 C15 33.85(12) . . ?
C13 Ti1 C15 56.03(12) . . ?
N13 Ti1 Ti3 42.69(8) . . ?
N12 Ti1 Ti3 93.86(9) . . ?
N1 Ti1 Ti3 44.12(8) . . ?
C12 Ti1 Ti3 118.00(9) . . ?
C11 Ti1 Ti3 139.79(8) . . ?
C14 Ti1 Ti3 147.52(9) . . ?
C13 Ti1 Ti3 121.53(9) . . ?
C15 Ti1 Ti3 173.49(9) . . ?
N13 Ti1 Ti2 93.86(9) . . ?
N12 Ti1 Ti2 43.12(8) . . ?
N1 Ti1 Ti2 43.55(8) . . ?
C12 Ti1 Ti2 136.04(9) . . ?
C11 Ti1 Ti2 115.22(8) . . ?
C14 Ti1 Ti2 148.90(10) . . ?
C13 Ti1 Ti2 169.66(9) . . ?
C15 Ti1 Ti2 120.64(9) . . ?
Ti3 Ti1 Ti2 60.52(2) . . ?
N13 Ti1 K1 55.94(8) . . ?
N12 Ti1 K1 52.08(8) . . ?
N1 Ti1 K1 99.12(8) . . ?
C12 Ti1 K1 155.61(9) . . ?
C11 Ti1 K1 149.20(9) . . ?
C14 Ti1 K1 104.01(8) . . ?
C13 Ti1 K1 121.98(9) . . ?
C15 Ti1 K1 116.37(8) . . ?
Ti3 Ti1 K1 70.13(2) . . ?
Ti2 Ti1 K1 68.35(2) . . ?
N12 Ti2 N1 87.45(11) . . ?
N12 Ti2 N23 102.94(12) . . ?
N1 Ti2 N23 86.96(12) . . ?
N12 Ti2 C22 101.96(12) . . ?
N1 Ti2 C22 112.83(11) . . ?
N23 Ti2 C22 148.72(13) . . ?
N12 Ti2 C21 91.72(12) . . ?
N1 Ti2 C21 145.86(11) . . ?
N23 Ti2 C21 126.24(12) . . ?
C22 Ti2 C21 34.32(11) . . ?
N12 Ti2 C25 115.16(12) . . ?
N1 Ti2 C25 155.91(12) . . ?
N23 Ti2 C25 95.33(12) . . ?
C22 Ti2 C25 56.67(11) . . ?
C21 Ti2 C25 34.00(11) . . ?
N12 Ti2 C23 135.41(12) . . ?
N1 Ti2 C23 101.70(11) . . ?
N23 Ti2 C23 120.90(13) . . ?
C22 Ti2 C23 34.26(11) . . ?
C21 Ti2 C23 56.96(11) . . ?
C25 Ti2 C23 56.75(11) . . ?
N12 Ti2 C24 147.65(12) . . ?
N1 Ti2 C24 122.01(12) . . ?
N23 Ti2 C24 92.54(13) . . ?
C22 Ti2 C24 56.66(11) . . ?
C21 Ti2 C24 56.64(12) . . ?
C25 Ti2 C24 34.05(12) . . ?
C23 Ti2 C24 34.13(11) . . ?
N12 Ti2 Ti1 43.38(8) . . ?
N1 Ti2 Ti1 44.40(8) . . ?
N23 Ti2 Ti1 92.78(10) . . ?
C22 Ti2 Ti1 118.39(8) . . ?
C21 Ti2 Ti1 128.89(9) . . ?
C25 Ti2 Ti1 158.45(9) . . ?
C23 Ti2 Ti1 133.19(9) . . ?
C24 Ti2 Ti1 165.00(9) . . ?
N12 Ti2 Ti3 93.08(9) . . ?
N1 Ti2 Ti3 43.41(8) . . ?
N23 Ti2 Ti3 43.85(9) . . ?
C22 Ti2 Ti3 151.68(8) . . ?
C21 Ti2 Ti3 169.88(8) . . ?
C25 Ti2 Ti3 136.26(8) . . ?
C23 Ti2 Ti3 123.43(8) . . ?
C24 Ti2 Ti3 117.14(9) . . ?
Ti1 Ti2 Ti3 59.39(2) . . ?
N12 Ti2 K1 51.17(8) . . ?
N1 Ti2 K1 98.63(8) . . ?
N23 Ti2 K1 54.13(9) . . ?
C22 Ti2 K1 138.28(8) . . ?
C21 Ti2 K1 107.28(8) . . ?
C25 Ti2 K1 102.12(8) . . ?
C23 Ti2 K1 158.80(8) . . ?
C24 Ti2 K1 126.85(8) . . ?
Ti1 Ti2 K1 67.07(2) . . ?
Ti3 Ti2 K1 69.30(2) . . ?
N13 Ti3 N1 87.28(11) . . ?
N13 Ti3 N23 103.79(12) . . ?
N1 Ti3 N23 86.59(12) . . ?
N13 Ti3 C31 94.34(12) . . ?
N1 Ti3 C31 124.38(11) . . ?
N23 Ti3 C31 145.06(12) . . ?
N13 Ti3 C35 102.26(12) . . ?
N1 Ti3 C35 155.93(11) . . ?
N23 Ti3 C35 111.89(12) . . ?
C31 Ti3 C35 33.95(11) . . ?
N13 Ti3 C32 119.30(12) . . ?
N1 Ti3 C32 99.74(11) . . ?
N23 Ti3 C32 136.60(13) . . ?
C31 Ti3 C32 34.16(11) . . ?
C35 Ti3 C32 56.29(11) . . ?
N13 Ti3 C33 150.38(12) . . ?
N1 Ti3 C33 106.03(11) . . ?
N23 Ti3 C33 103.33(12) . . ?
C31 Ti3 C33 56.21(12) . . ?
C35 Ti3 C33 56.05(11) . . ?
C32 Ti3 C33 33.54(12) . . ?
N13 Ti3 C34 134.77(12) . . ?
N1 Ti3 C34 136.90(12) . . ?
N23 Ti3 C34 90.54(12) . . ?
C31 Ti3 C34 56.37(12) . . ?
C35 Ti3 C34 33.99(12) . . ?
C32 Ti3 C34 55.95(11) . . ?
C33 Ti3 C34 33.53(11) . . ?
N13 Ti3 Ti1 42.78(8) . . ?
N1 Ti3 Ti1 44.82(8) . . ?
N23 Ti3 Ti1 93.20(9) . . ?
C31 Ti3 Ti1 119.69(9) . . ?
C35 Ti3 Ti1 142.52(9) . . ?
C32 Ti3 Ti1 121.40(9) . . ?
C33 Ti3 Ti1 145.97(9) . . ?
C34 Ti3 Ti1 176.03(9) . . ?
N13 Ti3 Ti2 93.55(8) . . ?
N1 Ti3 Ti2 43.25(8) . . ?
N23 Ti3 Ti2 43.64(9) . . ?
C31 Ti3 Ti2 164.89(8) . . ?
C35 Ti3 Ti2 154.21(9) . . ?
C32 Ti3 Ti2 131.30(8) . . ?
C33 Ti3 Ti2 114.41(8) . . ?
C34 Ti3 Ti2 123.82(9) . . ?
Ti1 Ti3 Ti2 60.08(2) . . ?
N13 Ti3 K1 53.16(8) . . ?
N1 Ti3 K1 96.23(8) . . ?
N23 Ti3 K1 52.33(9) . . ?
C31 Ti3 K1 128.17(8) . . ?
C35 Ti3 K1 107.21(8) . . ?
C32 Ti3 K1 162.04(8) . . ?
C33 Ti3 K1 146.28(9) . . ?
C34 Ti3 K1 115.51(8) . . ?
Ti1 Ti3 K1 66.09(2) . . ?
Ti2 Ti3 K1 66.59(2) . . ?

loop_
_geom_bond_atom_site_label_1
_geom_bond_atom_site_label_2
_geom_bond_distance
_geom_bond_site_symmetry_2
_geom_bond_publ_flag
C11 C12 1.412(5) . ?
C11 C15 1.413(5) . ?
C11 C16 1.505(5) . ?
C11 Ti1 2.422(3) . ?
C12 C13 1.402(5) . ?
C12 C17 1.513(5) . ?
C12 Ti1 2.408(3) . ?
C13 C14 1.407(5) . ?
C13 C18 1.514(5) . ?
C13 Ti1 2.437(3) . ?
C14 C15 1.419(5) . ?
C14 C19 1.519(5) . ?
C14 Ti1 2.432(3) . ?
C15 C20 1.492(5) . ?
C15 Ti1 2.443(3) . ?
C16 H16A 0.98 . ?
C16 H16B 0.98 . ?
C16 H16C 0.98 . ?
C17 H17A 0.98 . ?
C17 H17B 0.98 . ?
C17 H17C 0.98 . ?
C18 H18A 0.98 . ?
C18 H18B 0.98 . ?
C18 H18C 0.98 . ?
C19 H19A 0.98 . ?
C19 H19B 0.98 . ?
C19 H19C 0.98 . ?
C20 H20A 0.98 . ?
C20 H20B 0.98 . ?
C20 H20C 0.98 . ?
C21 C25 1.412(5) . ?
C21 C22 1.419(4) . ?
C21 C26 1.504(5) . ?
C21 Ti2 2.411(3) . ?
C22 C23 1.420(5) . ?
C22 C27 1.501(5) . ?
C22 Ti2 2.399(3) . ?
C23 C24 1.426(5) . ?
C23 C28 1.506(5) . ?
C23 Ti2 2.421(3) . ?
C24 C25 1.421(5) . ?
C24 C29 1.508(5) . ?
C24 Ti2 2.436(3) . ?
C25 C30 1.501(5) . ?
C25 Ti2 2.417(3) . ?
C26 H26A 0.98 . ?
C26 H26B 0.98 . ?
C26 H26C 0.98 . ?
C27 H27A 0.98 . ?
C27 H27B 0.98 . ?
C27 H27C 0.98 . ?
C28 H28A 0.98 . ?
C28 H28B 0.98 . ?
C28 H28C 0.98 . ?
C29 H29A 0.98 . ?
C29 H29B 0.98 . ?
C29 H29C 0.98 . ?
C30 H30A 0.98 . ?
C30 H30B 0.98 . ?
C30 H30C 0.98 . ?
C31 C35 1.411(5) . ?
C31 C32 1.422(5) . ?
C31 C36 1.505(5) . ?
C31 Ti3 2.411(3) . ?
C32 C33 1.410(5) . ?
C32 C37 1.501(5) . ?
C32 Ti3 2.431(3) . ?
C33 C34 1.418(5) . ?
C33 C38 1.509(5) . ?
C33 Ti3 2.456(3) . ?
C34 C35 1.427(5) . ?
C34 C39 1.506(5) . ?
C34 Ti3 2.460(3) . ?
C35 C40 1.504(5) . ?
C35 Ti3 2.421(3) . ?
C36 H36A 0.98 . ?
C36 H36B 0.98 . ?
C36 H36C 0.98 . ?
C37 H37A 0.98 . ?
C37 H37B 0.98 . ?
C37 H37C 0.98 . ?
C38 H38A 0.98 . ?
C38 H38B 0.98 . ?
C38 H38C 0.98 . ?
C39 H39A 0.98 . ?
C39 H39B 0.98 . ?
C39 H39C 0.98 . ?
C40 H40A 0.98 . ?
C40 H40B 0.98 . ?
C40 H40C 0.98 . ?
C41A O41 1.434(4) . ?
C41A C41B 1.507(5) . ?
C41A H41A 0.99 . ?
C41A H41B 0.99 . ?
C41B O42 1.428(4) . ?
C41B H41C 0.99 . ?
C41B H41D 0.99 . ?
C42A O42 1.421(4) . ?
C42A C42B 1.497(5) . ?
C42A H42A 0.99 . ?
C42A H42B 0.99 . ?
C42B O43 1.430(4) . ?
C42B H42C 0.99 . ?
C42B H42D 0.99 . ?
C52 O43 1.370(4) . ?
C52 C53 1.381(5) . ?
C52 C51 1.396(5) . ?
C51 O44 1.372(4) . ?
C51 C56 1.390(5) . ?
C56 C55 1.392(5) . ?
C56 H56 0.95 . ?
C55 C54 1.363(6) . ?
C55 H55 0.95 . ?
C54 C53 1.394(5) . ?
C54 H54 0.95 . ?
C53 H53 0.95 . ?
C44A O44 1.428(4) . ?
C44A C44B 1.493(5) . ?
C44A H44A 0.99 . ?
C44A H44B 0.99 . ?
C44B O45 1.417(4) . ?
C44B H44C 0.99 . ?
C44B H44D 0.99 . ?
C45A O45 1.417(4) . ?
C45A C45B 1.504(5) . ?
C45A H45A 0.99 . ?
C45A H45B 0.99 . ?
C45B O46 1.436(4) . ?
C45B H45C 0.99 . ?
C45B H45D 0.99 . ?
C61 O46 1.376(4) . ?
C61 C66 1.385(5) . ?
C61 C62 1.402(5) . ?
C62 O41 1.375(4) . ?
C62 C63 1.380(5) . ?
C63 C64 1.392(5) . ?
C63 H63 0.95 . ?
C64 C65 1.372(6) . ?
C64 H64 0.95 . ?
C65 C66 1.398(6) . ?
C65 H65 0.95 . ?
C66 H66 0.95 . ?
K1 O45 2.862(2) . ?
K1 N12 2.904(3) . ?
K1 O46 2.936(3) . ?
K1 O42 2.940(2) . ?
K1 O44 2.960(2) . ?
K1 N23 2.999(3) . ?
K1 N13 3.034(3) . ?
K1 O41 3.085(3) . ?
K1 O43 3.407(3) . ?
K1 Ti1 3.6570(10) . ?
K1 Ti2 3.6907(9) . ?
K1 Ti3 3.7622(10) . ?
N1 Ti2 1.922(3) . ?
N1 Ti3 1.927(3) . ?
N1 Ti1 1.951(3) . ?
N12 Ti2 1.909(3) . ?
N12 Ti1 1.918(3) . ?
N12 H12 0.90(5) . ?
N13 Ti3 1.882(3) . ?
N13 Ti1 1.886(3) . ?
N23 Ti2 1.934(3) . ?
N23 Ti3 1.941(3) . ?
N23 H23 0.73(5) . ?
Ti1 Ti3 2.7678(8) . ?
Ti1 Ti2 2.7873(9) . ?
Ti2 Ti3 2.7995(8) . ?
